data_1569344
loop_
_publ_author_name
'Deolka, Shubham'
'Govindarajan, R.'
'Khaskin, Eugene'
'Vasylevskyi, Serhii'
'Bahri, Janet'
'Fayzullin, Robert R.'
'Roy, Michael C.'
'Khusnutdinova, Julia R.'

_publ_section_title
;
 Oxygen transfer reactivity mediated by nickel perfluoroalkyl complexes
 using molecular oxygen as a terminal oxidant
;
_journal_issue 25
_journal_name_full 'Chemical Science'
_journal_page_first 7026
_journal_page_last 7035
_journal_paper_doi 10.1039/D3SC01861J
_journal_volume 14
_journal_year 2023
_chemical_formula_moiety 'C18 H13 F18 N3 Ni2, C H2 Cl2'
_chemical_formula_sum 'C19 H15 Cl2 F18 N3 Ni2'
_chemical_formula_weight 815.66
_space_group_crystal_system monoclinic
_space_group_IT_number 14
_space_group_name_Hall '-P 2yn'
_space_group_name_H-M_alt 'P 1 21/n 1'
_atom_sites_solution_hydrogens geom
_atom_sites_solution_primary dual
_audit_creation_date 2022-02-20
_audit_creation_method
;
Olex2 1.5
(compiled 2021.12.09 svn.r5202d8cf for OlexSys, GUI svn.r6439)
;
_audit_update_record
;
2023-02-14 deposited with the CCDC.	2023-06-05 downloaded from the CCDC.
;
_cell_angle_alpha 90
_cell_angle_beta 101.679(4)
_cell_angle_gamma 90
_cell_formula_units_Z 4
_cell_length_a 11.5628(5)
_cell_length_b 13.9251(7)
_cell_length_c 17.4612(7)
_cell_measurement_reflns_used 3611
_cell_measurement_temperature 100
_cell_measurement_theta_max 72.0930
_cell_measurement_theta_min 4.2260
_cell_volume 2753.3(2)
_computing_cell_refinement 'CrysAlisPro 1.171.41.115a (Rigaku OD, 2021)'
_computing_data_collection 'CrysAlisPro 1.171.41.115a (Rigaku OD, 2021)'
_computing_data_reduction 'CrysAlisPro 1.171.41.115a (Rigaku OD, 2021)'
_computing_molecular_graphics 'Olex2 1.5 (Dolomanov et al., 2009)'
_computing_publication_material 'Olex2 1.5 (Dolomanov et al., 2009)'
_computing_structure_refinement 'SHELXL 2016/6 (Sheldrick, 2015)'
_computing_structure_solution 'SHELXT 2014/5 (Sheldrick, 2014)'
_diffrn_ambient_temperature 100
_diffrn_detector 'Hybrid Pixel Array Detector'
_diffrn_detector_area_resol_mean 5.8140
_diffrn_measured_fraction_theta_full 0.995
_diffrn_measured_fraction_theta_max 0.970
_diffrn_measurement_details
;
List of Runs (angles in degrees, time in seconds):

  # Type    Start    End  Width  t~exp~   \w     \q     \k     \f   Frames
#--------------------------------------------------------------------------
  1  \w     24.00 139.00   1.00   50.00    --   49.60  38.00-180.00  115
  2  \w    -40.00  75.00   1.00   50.00    --   49.60 -38.00-150.00  115
  3  \w    -40.00  77.00   1.00   50.00    --   49.60 -57.00 -60.00  117
  4  \w     21.00 146.00   1.00   50.00    --  110.20 -82.00 -90.00  125
  5  \w     83.00 200.00   1.00   50.00    --  110.20  30.00 150.00  117
  6  \w     21.00 138.00   1.00   50.00    --  110.20 -30.00-150.00  117
  7  \w     21.00 156.00   1.00   50.00    --  110.20 -15.00-180.00  135
  8  \w     21.00 146.00   1.00   50.00    --  110.20 -82.00-150.00  125
  9  \w     82.00 200.00   1.00   50.00    --  110.20  61.00-180.00  118
 10  \w     21.00 139.00   1.00   50.00    --  110.20 -61.00 -90.00  118
 11  \w     21.00 144.00   1.00   50.00    --  110.20 -77.00  30.00  123
 12  \w     24.00 139.00   1.00   50.00    --   49.60  38.00  60.00  115
 13  \w     22.00 103.00   1.00   50.00    --   49.60  57.00 -60.00   81
;
_diffrn_measurement_device 'four-circle diffractometer'
_diffrn_measurement_device_type 'XtaLAB AFC12 (RINC): Kappa dual home/near'
_diffrn_measurement_method '\w scans'
_diffrn_orient_matrix_type 'CrysAlisPro convention (1999,Acta A55,543-557)'
_diffrn_orient_matrix_UB_11 -0.1325817000
_diffrn_orient_matrix_UB_12 0.0053824000
_diffrn_orient_matrix_UB_13 0.0015400000
_diffrn_orient_matrix_UB_21 0.0294785000
_diffrn_orient_matrix_UB_22 -0.0051488000
_diffrn_orient_matrix_UB_23 0.0899739000
_diffrn_orient_matrix_UB_31 0.0078231000
_diffrn_orient_matrix_UB_32 0.1103960000
_diffrn_orient_matrix_UB_33 0.0042015000
_diffrn_radiation_monochromator mirror
_diffrn_radiation_probe x-ray
_diffrn_radiation_type 'Cu K\a'
_diffrn_radiation_wavelength 1.54184
_diffrn_reflns_av_R_equivalents 0.0972
_diffrn_reflns_av_unetI/netI 0.0734
_diffrn_reflns_Laue_measured_fraction_full 0.995
_diffrn_reflns_Laue_measured_fraction_max 0.970
_diffrn_reflns_limit_h_max 14
_diffrn_reflns_limit_h_min -14
_diffrn_reflns_limit_k_max 16
_diffrn_reflns_limit_k_min -13
_diffrn_reflns_limit_l_max 20
_diffrn_reflns_limit_l_min -22
_diffrn_reflns_number 27772
_diffrn_reflns_point_group_measured_fraction_full 0.995
_diffrn_reflns_point_group_measured_fraction_max 0.970
_diffrn_reflns_theta_full 67.684
_diffrn_reflns_theta_max 80.211
_diffrn_reflns_theta_min 4.094
_diffrn_source 'micro-focus sealed X-ray tube'
_diffrn_source_type 'Rigaku (Cu) X-ray Source'
_exptl_absorpt_coefficient_mu 4.823
_exptl_absorpt_correction_T_max 1.00000
_exptl_absorpt_correction_T_min 0.52403
_exptl_absorpt_correction_type multi-scan
_exptl_absorpt_process_details
;
CrysAlisPro 1.171.41.115a (Rigaku Oxford Diffraction, 2021)
Empirical absorption correction using spherical harmonics,
implemented in SCALE3 ABSPACK scaling algorithm.
;
_exptl_crystal_colour 'clear light yellow'
_exptl_crystal_colour_lustre clear
_exptl_crystal_colour_modifier light
_exptl_crystal_colour_primary yellow
_exptl_crystal_density_diffrn 1.968
_exptl_crystal_description block
_exptl_crystal_F_000 1608
_exptl_crystal_size_max 0.08
_exptl_crystal_size_mid 0.07
_exptl_crystal_size_min 0.05
_refine_diff_density_max 1.441
_refine_diff_density_min -0.824
_refine_diff_density_rms 0.165
_refine_ls_extinction_method none
_refine_ls_goodness_of_fit_ref 1.050
_refine_ls_hydrogen_treatment constr
_refine_ls_matrix_type full
_refine_ls_number_parameters 400
_refine_ls_number_reflns 5833
_refine_ls_number_restraints 0
_refine_ls_restrained_S_all 1.050
_refine_ls_R_factor_all 0.1239
_refine_ls_R_factor_gt 0.0832
_refine_ls_shift/su_max 0.000
_refine_ls_shift/su_mean 0.000
_refine_ls_structure_factor_coef Fsqd
_refine_ls_weighting_details 'w=1/[\s^2^(Fo^2^)+(0.1497P)^2^] where P=(Fo^2^+2Fc^2^)/3'
_refine_ls_weighting_scheme calc
_refine_ls_wR_factor_gt 0.2121
_refine_ls_wR_factor_ref 0.2411
_reflns_Friedel_coverage 0.000
_reflns_number_gt 3801
_reflns_number_total 5833
_reflns_threshold_expression 'I > 2\s(I)'
_cod_data_source_file d3sc01861j3.cif
_cod_data_source_block jk1313
_cod_database_code 1569344
_shelx_shelxl_version_number 2016/6
_chemical_oxdiff_formula C10H14N4Ni2F6O4
_shelx_space_group_comment
;
The symmetry employed for this shelxl refinement is uniquely defined
by the following loop, which should always be used as a source of
symmetry information in preference to the above space-group names.
They are only intended as comments.
;
_shelx_estimated_absorpt_t_max 0.794
_shelx_estimated_absorpt_t_min 0.699
_olex2_refinement_description
;
1. Fixed Uiso
 At 1.2 times of:
  All C(H) groups, All C(H,H) groups
 At 1.5 times of:
  All C(H,H,H) groups
2.a Secondary CH2 refined with riding coordinates:
 C19(H19A,H19B)
2.b Aromatic/amide H refined with riding coordinates:
 C9(H9), C10(H10), C14(H14), C13(H13)
2.c Idealised Me refined as rotating group:
 C18(H18A,H18B,H18C), C7(H7A,H7B,H7C), C16(H16A,H16B,H16C)
;
_olex2_submission_special_instructions 'No special instructions were received'
_oxdiff_exptl_absorpt_empirical_details
;
Empirical correction (ABSPACK) includes:
- Absorption correction using spherical harmonics
- Frame scaling
;
_oxdiff_exptl_absorpt_empirical_full_max 1.476
_oxdiff_exptl_absorpt_empirical_full_min 0.707

loop_
_space_group_symop_operation_xyz
'x, y, z'
'-x+1/2, y+1/2, -z+1/2'
'-x, -y, -z'
'x-1/2, -y-1/2, z-1/2'

loop_
_atom_site_label
_atom_site_type_symbol
_atom_site_fract_x
_atom_site_fract_y
_atom_site_fract_z
_atom_site_U_iso_or_equiv
_atom_site_adp_type
_atom_site_occupancy
_atom_site_site_symmetry_order
_atom_site_calc_flag
_atom_site_refinement_flags_posn
_atom_site_refinement_flags_adp
_atom_site_refinement_flags_occupancy
_atom_site_disorder_assembly
_atom_site_disorder_group
Ni1 Ni 0.56833(9) 0.73802(8) 0.43775(6) 0.0301(3) Uani 1 1 d . . . . .
Ni2 Ni 0.49554(9) 0.69613(8) 0.28641(6) 0.0296(3) Uani 1 1 d . . . . .
Cl2 Cl 0.9718(2) 0.6272(3) 0.32293(13) 0.0868(9) Uani 1 1 d . . . . .
F1 F 0.4763(3) 0.8105(3) 0.3429(2) 0.0325(8) Uani 1 1 d . . . . .
F2 F 0.4573(3) 0.6389(3) 0.3778(2) 0.0347(8) Uani 1 1 d . . . . .
F3 F 0.6500(3) 0.7009(3) 0.3512(2) 0.0335(8) Uani 1 1 d . . . . .
F4 F 0.2899(3) 0.5987(3) 0.2445(2) 0.0390(9) Uani 1 1 d . . . . .
F8 F 0.2442(3) 0.7490(3) 0.3337(2) 0.0406(9) Uani 1 1 d . . . . .
F5 F 0.3134(3) 0.6970(3) 0.1530(2) 0.0390(9) Uani 1 1 d . . . . .
F9 F 0.4598(3) 0.8449(3) 0.1846(2) 0.0386(9) Uani 1 1 d . . . . .
F7 F 0.2660(3) 0.8486(3) 0.2424(2) 0.0406(9) Uani 1 1 d . . . . .
F12 F 0.7497(3) 0.7590(3) 0.2338(2) 0.0399(9) Uani 1 1 d . . . . .
F14 F 0.6489(3) 0.5840(3) 0.2274(2) 0.0404(9) Uani 1 1 d . . . . .
F6 F 0.1349(3) 0.7380(3) 0.2183(2) 0.0458(10) Uani 1 1 d . . . . .
F13 F 0.6712(3) 0.8784(3) 0.2851(2) 0.0405(9) Uani 1 1 d . . . . .
F10 F 0.5367(4) 0.7241(3) 0.1348(2) 0.0424(9) Uani 1 1 d . . . . .
F17 F 0.6207(3) 0.4979(3) 0.3623(2) 0.0423(9) Uani 1 1 d . . . . .
F15 F 0.4675(3) 0.5503(3) 0.1727(2) 0.0435(9) Uani 1 1 d . . . . .
F11 F 0.6713(4) 0.8777(3) 0.1622(2) 0.0464(10) Uani 1 1 d . . . . .
F16 F 0.4393(3) 0.4635(3) 0.3109(2) 0.0458(10) Uani 1 1 d . . . . .
F18 F 0.5800(4) 0.4120(3) 0.2585(3) 0.0508(11) Uani 1 1 d . . . . .
N3 N 0.6543(5) 0.6397(4) 0.5135(3) 0.0375(12) Uani 1 1 d . . . . .
N2 N 0.6606(5) 0.8585(4) 0.4917(3) 0.0350(12) Uani 1 1 d . . . . .
N1 N 0.4893(5) 0.8085(4) 0.5205(3) 0.0370(12) Uani 1 1 d . . . . .
C4 C 0.2437(6) 0.7574(5) 0.2576(4) 0.0356(14) Uani 1 1 d . . . . .
C2 C 0.5391(6) 0.7743(5) 0.2027(4) 0.0339(14) Uani 1 1 d . . . . .
C12 C 0.5774(7) 0.8760(5) 0.5351(4) 0.0391(15) Uani 1 1 d . . . . .
C17 C 0.6987(6) 0.5770(5) 0.5479(4) 0.0403(16) Uani 1 1 d . . . . .
C18 C 0.7589(6) 0.4955(5) 0.5904(4) 0.0437(16) Uani 1 1 d . . . . .
H18A H 0.810492 0.465391 0.559174 0.066 Uiso 1 1 calc R U . . .
H18B H 0.700322 0.448691 0.600247 0.066 Uiso 1 1 calc R U . . .
H18C H 0.806305 0.517489 0.640260 0.066 Uiso 1 1 calc R U . . .
C6 C 0.5438(6) 0.4869(5) 0.2953(4) 0.0385(15) Uani 1 1 d . . . . .
C3 C 0.3297(6) 0.6864(5) 0.2311(4) 0.0349(14) Uani 1 1 d . . . . .
C1 C 0.5380(6) 0.5745(5) 0.2413(4) 0.0384(15) Uani 1 1 d . . . . .
C5 C 0.6599(6) 0.8217(5) 0.2233(4) 0.0380(15) Uani 1 1 d . . . . .
C15 C 0.7508(7) 0.9195(5) 0.4991(4) 0.0438(17) Uani 1 1 d . . . . .
C8 C 0.4003(7) 0.8127(6) 0.5576(4) 0.0472(18) Uani 1 1 d . . . . .
C9 C 0.3991(7) 0.8890(6) 0.6135(4) 0.0496(19) Uani 1 1 d . . . . .
H9 H 0.337183 0.891125 0.641930 0.060 Uiso 1 1 calc R U . . .
C10 C 0.4839(8) 0.9574(6) 0.6265(4) 0.051(2) Uani 1 1 d . . . . .
H10 H 0.480711 1.007619 0.662909 0.061 Uiso 1 1 calc R U . . .
C11 C 0.5774(7) 0.9534(6) 0.5853(4) 0.0471(18) Uani 1 1 d . . . . .
C14 C 0.7577(8) 1.0005(6) 0.5476(5) 0.056(2) Uani 1 1 d . . . . .
H14 H 0.821416 1.044308 0.550559 0.067 Uiso 1 1 calc R U . . .
C7 C 0.3072(8) 0.7396(6) 0.5404(5) 0.053(2) Uani 1 1 d . . . . .
H7A H 0.297864 0.719064 0.485827 0.079 Uiso 1 1 calc R U . . .
H7B H 0.232641 0.766682 0.548979 0.079 Uiso 1 1 calc R U . . .
H7C H 0.329013 0.684236 0.574976 0.079 Uiso 1 1 calc R U . . .
C13 C 0.6730(8) 1.0168(5) 0.5908(4) 0.051(2) Uani 1 1 d . . . . .
H13 H 0.679033 1.070986 0.624410 0.061 Uiso 1 1 calc R U . . .
C16 C 0.8466(7) 0.8986(6) 0.4543(5) 0.0534(19) Uani 1 1 d . . . . .
H16A H 0.831721 0.836219 0.428268 0.080 Uiso 1 1 calc R U . . .
H16B H 0.923311 0.897301 0.490538 0.080 Uiso 1 1 calc R U . . .
H16C H 0.846962 0.948860 0.415051 0.080 Uiso 1 1 calc R U . . .
C19 C 0.8972(7) 0.5988(6) 0.3972(5) 0.0528(19) Uani 1 1 d . . . . .
H19A H 0.885489 0.528433 0.398241 0.063 Uiso 1 1 calc R U . . .
H19B H 0.818394 0.629552 0.385959 0.063 Uiso 1 1 calc R U . . .
Cl1 Cl 0.97495(19) 0.63709(17) 0.48922(12) 0.0597(5) Uani 1 1 d . . . . .

loop_
_atom_site_aniso_label
_atom_site_aniso_U_11
_atom_site_aniso_U_22
_atom_site_aniso_U_33
_atom_site_aniso_U_23
_atom_site_aniso_U_13
_atom_site_aniso_U_12
Ni1 0.0380(6) 0.0280(6) 0.0253(5) -0.0002(4) 0.0088(4) 0.0009(4)
Ni2 0.0360(5) 0.0285(6) 0.0261(5) -0.0014(4) 0.0100(4) 0.0008(4)
Cl2 0.0652(13) 0.150(3) 0.0500(12) 0.0266(14) 0.0240(10) 0.0356(15)
F1 0.0393(18) 0.030(2) 0.0297(18) -0.0031(14) 0.0113(14) -0.0001(15)
F2 0.0398(18) 0.033(2) 0.0335(18) -0.0022(15) 0.0118(15) -0.0021(15)
F3 0.0386(18) 0.034(2) 0.0291(18) 0.0021(15) 0.0104(14) 0.0001(15)
F4 0.044(2) 0.034(2) 0.039(2) -0.0049(16) 0.0078(16) -0.0036(16)
F8 0.043(2) 0.045(3) 0.036(2) -0.0014(17) 0.0142(16) -0.0016(17)
F5 0.046(2) 0.040(2) 0.0286(18) -0.0034(15) 0.0025(15) 0.0014(17)
F9 0.0423(19) 0.041(2) 0.0341(19) 0.0056(16) 0.0117(15) 0.0069(16)
F7 0.047(2) 0.038(2) 0.038(2) 0.0003(17) 0.0097(16) 0.0098(17)
F12 0.0388(19) 0.040(2) 0.044(2) 0.0025(17) 0.0162(16) 0.0025(16)
F14 0.0378(19) 0.044(2) 0.043(2) -0.0045(17) 0.0167(16) 0.0036(16)
F6 0.0338(18) 0.053(3) 0.047(2) -0.0085(19) 0.0019(16) 0.0013(17)
F13 0.047(2) 0.036(2) 0.042(2) -0.0005(17) 0.0174(17) -0.0055(17)
F10 0.054(2) 0.048(2) 0.0274(18) -0.0020(16) 0.0145(16) 0.0027(18)
F17 0.049(2) 0.034(2) 0.045(2) 0.0011(17) 0.0089(18) 0.0034(17)
F15 0.045(2) 0.047(3) 0.038(2) -0.0136(18) 0.0066(16) 0.0038(18)
F11 0.053(2) 0.045(3) 0.047(2) 0.0116(18) 0.0236(19) 0.0002(18)
F16 0.048(2) 0.032(2) 0.060(3) -0.0025(18) 0.0174(19) -0.0061(17)
F18 0.061(3) 0.034(2) 0.060(3) -0.0103(19) 0.018(2) 0.0052(19)
N3 0.051(3) 0.032(3) 0.029(3) 0.006(2) 0.008(2) 0.008(3)
N2 0.045(3) 0.032(3) 0.025(3) 0.000(2) -0.001(2) -0.002(2)
N1 0.052(3) 0.038(3) 0.024(3) 0.006(2) 0.013(2) 0.008(3)
C4 0.032(3) 0.033(4) 0.040(4) -0.001(3) 0.003(3) 0.002(3)
C2 0.040(3) 0.038(4) 0.026(3) -0.001(3) 0.011(2) 0.003(3)
C12 0.060(4) 0.033(4) 0.022(3) 0.000(3) 0.004(3) 0.009(3)
C17 0.050(4) 0.040(4) 0.034(3) 0.002(3) 0.019(3) -0.001(3)
C18 0.050(4) 0.043(4) 0.040(4) 0.005(3) 0.013(3) 0.000(3)
C6 0.046(4) 0.029(4) 0.042(4) -0.007(3) 0.011(3) 0.003(3)
C3 0.046(3) 0.028(4) 0.031(3) -0.003(3) 0.007(3) 0.004(3)
C1 0.040(3) 0.043(4) 0.034(3) -0.009(3) 0.011(3) 0.000(3)
C5 0.049(4) 0.036(4) 0.029(3) 0.008(3) 0.011(3) -0.007(3)
C15 0.056(4) 0.035(4) 0.036(4) 0.001(3) 0.000(3) -0.005(3)
C8 0.058(4) 0.051(5) 0.037(4) 0.004(3) 0.021(3) 0.010(4)
C9 0.062(5) 0.058(5) 0.031(4) 0.005(3) 0.014(3) 0.023(4)
C10 0.080(5) 0.043(5) 0.027(3) -0.005(3) 0.007(3) 0.022(4)
C11 0.070(5) 0.037(4) 0.031(3) -0.003(3) 0.001(3) 0.007(4)
C14 0.072(5) 0.044(5) 0.041(4) 0.008(3) -0.011(4) -0.012(4)
C7 0.065(5) 0.059(5) 0.043(4) 0.008(4) 0.032(4) 0.003(4)
C13 0.084(6) 0.031(4) 0.032(4) 0.000(3) -0.005(4) 0.004(4)
C16 0.051(4) 0.056(5) 0.053(5) 0.004(4) 0.009(4) -0.008(4)
C19 0.048(4) 0.053(5) 0.060(5) -0.013(4) 0.016(4) -0.002(3)
Cl1 0.0622(12) 0.0696(14) 0.0469(11) -0.0081(9) 0.0102(9) 0.0017(10)

loop_
_atom_type_symbol
_atom_type_description
_atom_type_scat_dispersion_real
_atom_type_scat_dispersion_imag
_atom_type_scat_source
C C 0.0181 0.0091 'International Tables Vol C Tables 4.2.6.8 and 6.1.1.4'
H H 0.0000 0.0000 'International Tables Vol C Tables 4.2.6.8 and 6.1.1.4'
Cl Cl 0.3639 0.7018 'International Tables Vol C Tables 4.2.6.8 and 6.1.1.4'
F F 0.0727 0.0534 'International Tables Vol C Tables 4.2.6.8 and 6.1.1.4'
N N 0.0311 0.0180 'International Tables Vol C Tables 4.2.6.8 and 6.1.1.4'
Ni Ni -3.0029 0.5091 'International Tables Vol C Tables 4.2.6.8 and 6.1.1.4'

loop_
_geom_angle_atom_site_label_1
_geom_angle_atom_site_label_2
_geom_angle_atom_site_label_3
_geom_angle
_geom_angle_site_symmetry_1
_geom_angle_site_symmetry_3
_geom_angle_publ_flag
F1 Ni1 Ni2 45.44(10) . . ?
F1 Ni1 N2 95.89(18) . . ?
F1 Ni1 N1 95.65(18) . . ?
F2 Ni1 Ni2 45.56(10) . . ?
F2 Ni1 F1 75.29(15) . . ?
F2 Ni1 N2 169.92(19) . . ?
F2 Ni1 N1 110.8(2) . . ?
F3 Ni1 Ni2 45.59(10) . . ?
F3 Ni1 F1 76.37(14) . . ?
F3 Ni1 F2 77.33(14) . . ?
F3 Ni1 N3 94.23(19) . . ?
F3 Ni1 N2 105.65(19) . . ?
F3 Ni1 N1 167.12(19) . . ?
N3 Ni1 Ni2 120.97(17) . . ?
N3 Ni1 F1 166.3(2) . . ?
N3 Ni1 F2 93.1(2) . . ?
N3 Ni1 N2 96.3(2) . . ?
N3 Ni1 N1 95.3(2) . . ?
N2 Ni1 Ni2 130.29(15) . . ?
N1 Ni1 Ni2 133.47(16) . . ?
N1 Ni1 N2 64.6(2) . . ?
F1 Ni2 Ni1 49.71(11) . . ?
F1 Ni2 F2 81.14(15) . . ?
F1 Ni2 F3 81.87(15) . . ?
F1 Ni2 C2 89.8(2) . . ?
F1 Ni2 C3 96.1(2) . . ?
F1 Ni2 C1 170.8(2) . . ?
F2 Ni2 Ni1 49.13(11) . . ?
F2 Ni2 C2 170.7(2) . . ?
F2 Ni2 C3 90.8(2) . . ?
F2 Ni2 C1 95.4(2) . . ?
F3 Ni2 Ni1 48.52(11) . . ?
F3 Ni2 F2 82.38(15) . . ?
F3 Ni2 C2 94.1(2) . . ?
F3 Ni2 C3 173.1(2) . . ?
F3 Ni2 C1 89.3(2) . . ?
C2 Ni2 Ni1 122.5(2) . . ?
C2 Ni2 C3 92.5(3) . . ?
C2 Ni2 C1 93.2(3) . . ?
C3 Ni2 Ni1 125.52(19) . . ?
C3 Ni2 C1 92.4(3) . . ?
C1 Ni2 Ni1 121.9(2) . . ?
Ni2 F1 Ni1 84.85(14) . . ?
Ni2 F2 Ni1 85.30(14) . . ?
Ni2 F3 Ni1 85.89(14) . . ?
C17 N3 Ni1 171.2(6) . . ?
C12 N2 Ni1 92.3(4) . . ?
C15 N2 Ni1 150.2(5) . . ?
C15 N2 C12 117.4(6) . . ?
C12 N1 Ni1 92.2(4) . . ?
C8 N1 Ni1 147.8(6) . . ?
C8 N1 C12 120.0(6) . . ?
F8 C4 F7 108.7(5) . . ?
F8 C4 F6 108.0(5) . . ?
F8 C4 C3 111.8(5) . . ?
F7 C4 C3 112.9(5) . . ?
F6 C4 F7 106.9(5) . . ?
F6 C4 C3 108.4(5) . . ?
F9 C2 Ni2 108.4(4) . . ?
F9 C2 F10 106.1(5) . . ?
F9 C2 C5 106.8(6) . . ?
F10 C2 Ni2 113.4(4) . . ?
F10 C2 C5 106.4(5) . . ?
C5 C2 Ni2 115.1(4) . . ?
N2 C12 N1 110.8(6) . . ?
N2 C12 C11 125.5(7) . . ?
N1 C12 C11 123.7(7) . . ?
N3 C17 C18 177.9(7) . . ?
C17 C18 H18A 109.5 . . ?
C17 C18 H18B 109.5 . . ?
C17 C18 H18C 109.5 . . ?
H18A C18 H18B 109.5 . . ?
H18A C18 H18C 109.5 . . ?
H18B C18 H18C 109.5 . . ?
F17 C6 F16 108.7(6) . . ?
F17 C6 F18 107.1(5) . . ?
F17 C6 C1 112.8(6) . . ?
F16 C6 F18 107.1(5) . . ?
F16 C6 C1 113.1(6) . . ?
F18 C6 C1 107.6(5) . . ?
F4 C3 Ni2 108.2(4) . . ?
F4 C3 F5 107.1(5) . . ?
F4 C3 C4 105.4(5) . . ?
F5 C3 Ni2 114.4(4) . . ?
F5 C3 C4 105.5(5) . . ?
C4 C3 Ni2 115.6(4) . . ?
F14 C1 Ni2 107.9(4) . . ?
F14 C1 C6 105.2(5) . . ?
F15 C1 Ni2 114.5(5) . . ?
F15 C1 F14 106.7(5) . . ?
F15 C1 C6 106.9(6) . . ?
C6 C1 Ni2 114.9(4) . . ?
F12 C5 F11 106.7(5) . . ?
F12 C5 C2 113.4(6) . . ?
F13 C5 F12 109.3(5) . . ?
F13 C5 F11 107.0(5) . . ?
F13 C5 C2 112.8(5) . . ?
F11 C5 C2 107.2(5) . . ?
N2 C15 C14 121.3(7) . . ?
N2 C15 C16 118.1(7) . . ?
C14 C15 C16 120.7(7) . . ?
N1 C8 C9 118.6(8) . . ?
N1 C8 C7 118.7(7) . . ?
C9 C8 C7 122.8(7) . . ?
C8 C9 H9 119.1 . . ?
C10 C9 C8 121.7(7) . . ?
C10 C9 H9 119.1 . . ?
C9 C10 H10 120.4 . . ?
C9 C10 C11 119.2(7) . . ?
C11 C10 H10 120.4 . . ?
C12 C11 C10 116.7(7) . . ?
C12 C11 C13 115.5(7) . . ?
C13 C11 C10 127.8(7) . . ?
C15 C14 H14 119.8 . . ?
C13 C14 C15 120.4(8) . . ?
C13 C14 H14 119.8 . . ?
C8 C7 H7A 109.5 . . ?
C8 C7 H7B 109.5 . . ?
C8 C7 H7C 109.5 . . ?
H7A C7 H7B 109.5 . . ?
H7A C7 H7C 109.5 . . ?
H7B C7 H7C 109.5 . . ?
C11 C13 H13 120.0 . . ?
C14 C13 C11 120.0(7) . . ?
C14 C13 H13 120.0 . . ?
C15 C16 H16A 109.5 . . ?
C15 C16 H16B 109.5 . . ?
C15 C16 H16C 109.5 . . ?
H16A C16 H16B 109.5 . . ?
H16A C16 H16C 109.5 . . ?
H16B C16 H16C 109.5 . . ?
Cl2 C19 H19A 109.2 . . ?
Cl2 C19 H19B 109.2 . . ?
Cl2 C19 Cl1 111.9(4) . . ?
H19A C19 H19B 107.9 . . ?
Cl1 C19 H19A 109.2 . . ?
Cl1 C19 H19B 109.2 . . ?

loop_
_geom_bond_atom_site_label_1
_geom_bond_atom_site_label_2
_geom_bond_distance
_geom_bond_site_symmetry_2
_geom_bond_publ_flag
Ni1 Ni2 2.6705(14) . ?
Ni1 F1 2.045(4) . ?
Ni1 F2 2.026(4) . ?
Ni1 F3 2.006(4) . ?
Ni1 N3 2.020(5) . ?
Ni1 N2 2.106(6) . ?
Ni1 N1 2.102(5) . ?
Ni2 F1 1.910(4) . ?
Ni2 F2 1.913(4) . ?
Ni2 F3 1.912(4) . ?
Ni2 C2 1.968(6) . ?
Ni2 C3 1.969(7) . ?
Ni2 C1 1.972(7) . ?
Cl2 C19 1.742(8) . ?
F4 C3 1.343(8) . ?
F8 C4 1.332(8) . ?
F5 C3 1.346(7) . ?
F9 C2 1.338(8) . ?
F7 C4 1.334(8) . ?
F12 C5 1.341(8) . ?
F14 C1 1.359(7) . ?
F6 C4 1.333(7) . ?
F13 C5 1.321(8) . ?
F10 C2 1.372(7) . ?
F17 C6 1.327(8) . ?
F15 C1 1.348(7) . ?
F11 C5 1.350(7) . ?
F16 C6 1.332(8) . ?
F18 C6 1.337(7) . ?
N3 C17 1.123(9) . ?
N2 C12 1.362(9) . ?
N2 C15 1.331(9) . ?
N1 C12 1.372(10) . ?
N1 C8 1.324(9) . ?
C4 C3 1.539(9) . ?
C2 C5 1.521(9) . ?
C12 C11 1.389(10) . ?
C17 C18 1.453(10) . ?
C18 H18A 0.9800 . ?
C18 H18B 0.9800 . ?
C18 H18C 0.9800 . ?
C6 C1 1.534(10) . ?
C15 C14 1.404(11) . ?
C15 C16 1.508(11) . ?
C8 C9 1.445(11) . ?
C8 C7 1.467(12) . ?
C9 H9 0.9500 . ?
C9 C10 1.353(12) . ?
C10 H10 0.9500 . ?
C10 C11 1.416(11) . ?
C11 C13 1.403(12) . ?
C14 H14 0.9500 . ?
C14 C13 1.370(12) . ?
C7 H7A 0.9800 . ?
C7 H7B 0.9800 . ?
C7 H7C 0.9800 . ?
C13 H13 0.9500 . ?
C16 H16A 0.9800 . ?
C16 H16B 0.9800 . ?
C16 H16C 0.9800 . ?
C19 H19A 0.9900 . ?
C19 H19B 0.9900 . ?
C19 Cl1 1.758(8) . ?

loop_
_geom_torsion_atom_site_label_1
_geom_torsion_atom_site_label_2
_geom_torsion_atom_site_label_3
_geom_torsion_atom_site_label_4
_geom_torsion
_geom_torsion_site_symmetry_1
_geom_torsion_site_symmetry_2
_geom_torsion_site_symmetry_3
_geom_torsion_site_symmetry_4
_geom_torsion_publ_flag
Ni1 N2 C12 N1 1.1(5) . . . . ?
Ni1 N2 C12 C11 -176.4(6) . . . . ?
Ni1 N2 C15 C14 173.5(7) . . . . ?
Ni1 N2 C15 C16 -7.1(13) . . . . ?
Ni1 N1 C12 N2 -1.1(5) . . . . ?
Ni1 N1 C12 C11 176.4(6) . . . . ?
Ni1 N1 C8 C9 -179.3(6) . . . . ?
Ni1 N1 C8 C7 0.8(14) . . . . ?
Ni2 C2 C5 F12 67.1(6) . . . . ?
Ni2 C2 C5 F13 -57.9(7) . . . . ?
Ni2 C2 C5 F11 -175.4(4) . . . . ?
F8 C4 C3 Ni2 -57.4(7) . . . . ?
F8 C4 C3 F4 62.0(7) . . . . ?
F8 C4 C3 F5 175.1(5) . . . . ?
F9 C2 C5 F12 -172.5(5) . . . . ?
F9 C2 C5 F13 62.4(7) . . . . ?
F9 C2 C5 F11 -55.0(6) . . . . ?
F7 C4 C3 Ni2 65.5(6) . . . . ?
F7 C4 C3 F4 -175.1(5) . . . . ?
F7 C4 C3 F5 -61.9(7) . . . . ?
F6 C4 C3 Ni2 -176.3(4) . . . . ?
F6 C4 C3 F4 -56.9(6) . . . . ?
F6 C4 C3 F5 56.3(7) . . . . ?
F10 C2 C5 F12 -59.5(7) . . . . ?
F10 C2 C5 F13 175.5(5) . . . . ?
F10 C2 C5 F11 58.0(7) . . . . ?
F17 C6 C1 Ni2 -58.4(6) . . . . ?
F17 C6 C1 F14 60.1(6) . . . . ?
F17 C6 C1 F15 173.3(5) . . . . ?
F16 C6 C1 Ni2 65.5(7) . . . . ?
F16 C6 C1 F14 -175.9(5) . . . . ?
F16 C6 C1 F15 -62.7(7) . . . . ?
F18 C6 C1 Ni2 -176.4(4) . . . . ?
F18 C6 C1 F14 -57.9(6) . . . . ?
F18 C6 C1 F15 55.4(7) . . . . ?
N2 C12 C11 C10 -178.6(6) . . . . ?
N2 C12 C11 C13 -0.7(10) . . . . ?
N2 C15 C14 C13 2.2(11) . . . . ?
N1 C12 C11 C10 4.2(10) . . . . ?
N1 C12 C11 C13 -177.8(6) . . . . ?
N1 C8 C9 C10 2.4(11) . . . . ?
C12 N2 C15 C14 -2.2(10) . . . . ?
C12 N2 C15 C16 177.2(6) . . . . ?
C12 N1 C8 C9 -0.4(10) . . . . ?
C12 N1 C8 C7 179.8(7) . . . . ?
C12 C11 C13 C14 0.6(10) . . . . ?
C15 N2 C12 N1 178.9(6) . . . . ?
C15 N2 C12 C11 1.5(10) . . . . ?
C15 C14 C13 C11 -1.4(11) . . . . ?
C8 N1 C12 N2 179.5(6) . . . . ?
C8 N1 C12 C11 -3.0(10) . . . . ?
C8 C9 C10 C11 -1.1(11) . . . . ?
C9 C10 C11 C12 -2.0(10) . . . . ?
C9 C10 C11 C13 -179.7(7) . . . . ?
C10 C11 C13 C14 178.3(7) . . . . ?
C7 C8 C9 C10 -177.8(7) . . . . ?
C16 C15 C14 C13 -177.1(7) . . . . ?
